data_2013971
loop_
_publ_author_name
'Wang, Shi'
'Li, Yi-Zhi'
'Zuo, Jing-Lin'
'Li, Cheng-Hui'
'You, Xiao-Zeng'

_publ_section_title
;Tris{bis[hydrotris(1-pyrazolyl)borato-\k^3^<i>N</i>^2^,<i>N</i>^2'^,<i>N</i>^2''^]iron(III)}
 hexaisothiocyanatoiron(III)
;
_journal_issue 6
_journal_name_full 'Acta Crystallographica Section C'
_journal_page_first m258
_journal_page_last m260
_journal_paper_doi 10.1107/S0108270104008741
_journal_volume 60
_journal_year 2004
_chemical_formula_iupac '[Fe (C9 H10 B N6)2]3 [Fe (N C S)6]'
_chemical_formula_moiety '3(C18 H20 B2 Fe N12), C6 Fe N6 S6'
_chemical_formula_sum 'C60 H60 B6 Fe4 N42 S6'
_chemical_formula_weight 1850.12
_chemical_name_systematic
;
Tris{bis[hydrotris(1-pyrazolyl)borato-\k^2^N,N']iron(III)}
hexaisothiocyanatoiron(III)
;
_space_group_IT_number 148
_symmetry_cell_setting trigonal
_symmetry_space_group_name_Hall '-R 3'
_symmetry_space_group_name_H-M 'R -3 :H'
_atom_sites_solution_hydrogens geom
_atom_sites_solution_primary direct
_atom_sites_solution_secondary difmap
_cell_angle_alpha 90.00
_cell_angle_beta 90.00
_cell_angle_gamma 120.00
_cell_formula_units_Z 3
_cell_length_a 22.676(2)
_cell_length_b 22.676(2)
_cell_length_c 13.5195(18)
_cell_measurement_reflns_used 531
_cell_measurement_temperature 293(2)
_cell_measurement_theta_max 19.01
_cell_measurement_theta_min 2.06
_cell_volume 6020.4(11)
_computing_cell_refinement SMART
_computing_data_collection 'SMART (Bruker, 2000)'
_computing_data_reduction 'SAINT (Bruker, 2000)'
_computing_molecular_graphics SHELXTL
_computing_publication_material 'SHELXTL and PLATON (Spek 2003)'
_computing_structure_refinement SHELXTL
_computing_structure_solution 'SHELXTL (Bruker, 2000)'
_diffrn_ambient_temperature 293(2)
_diffrn_measured_fraction_theta_full 1.000
_diffrn_measured_fraction_theta_max 1.000
_diffrn_measurement_device_type 'Bruker SMART APEX CCD area-detector'
_diffrn_measurement_method '\f and \w scans'
_diffrn_radiation_monochromator graphite
_diffrn_radiation_source 'sealed tube'
_diffrn_radiation_type MoK\a
_diffrn_radiation_wavelength 0.71073
_diffrn_reflns_av_R_equivalents 0.0443
_diffrn_reflns_av_sigmaI/netI 0.0508
_diffrn_reflns_limit_h_max 25
_diffrn_reflns_limit_h_min -27
_diffrn_reflns_limit_k_max 27
_diffrn_reflns_limit_k_min -25
_diffrn_reflns_limit_l_max 16
_diffrn_reflns_limit_l_min -9
_diffrn_reflns_number 11418
_diffrn_reflns_theta_full 26.00
_diffrn_reflns_theta_max 26.00
_diffrn_reflns_theta_min 1.80
_diffrn_standards_decay_% 0
_diffrn_standards_number 0
_exptl_absorpt_coefficient_mu 0.934
_exptl_absorpt_correction_T_max 0.79
_exptl_absorpt_correction_T_min 0.76
_exptl_absorpt_correction_type multi-scan
_exptl_absorpt_process_details '(SADABS; Bruker, 2000)'
_exptl_crystal_colour red
_exptl_crystal_density_diffrn 1.531
_exptl_crystal_density_method 'not measured'
_exptl_crystal_description block
_exptl_crystal_F_000 2832
_exptl_crystal_size_max 0.3
_exptl_crystal_size_mid 0.25
_exptl_crystal_size_min 0.25
_refine_diff_density_max 0.253
_refine_diff_density_min -0.379
_refine_ls_extinction_coef 0.00035(9)
_refine_ls_extinction_expression Fc^*^=kFc[1+0.001xFc^2^\l^3^/sin(2\q)]^-1/4^
_refine_ls_extinction_method SHELXL97
_refine_ls_goodness_of_fit_ref 1.110
_refine_ls_hydrogen_treatment constr
_refine_ls_matrix_type full
_refine_ls_number_parameters 181
_refine_ls_number_reflns 2638
_refine_ls_number_restraints 0
_refine_ls_restrained_S_all 1.110
_refine_ls_R_factor_all 0.0668
_refine_ls_R_factor_gt 0.0439
_refine_ls_shift/su_max 0.002
_refine_ls_shift/su_mean 0.001
_refine_ls_structure_factor_coef Fsqd
_refine_ls_weighting_details 'w=1/[\s^2^(Fo^2^)+(0.0526P)^2^] where P=(Fo^2^+2Fc^2^)/3'
_refine_ls_weighting_scheme calc
_refine_ls_wR_factor_gt 0.0992
_refine_ls_wR_factor_ref 0.1039
_reflns_number_gt 1915
_reflns_number_total 2638
_reflns_threshold_expression I>2\s(I)
_cod_data_source_file fg1750.cif
_cod_data_source_block I
_cod_depositor_comments
;
 Marking atoms 'Cg1' and 'Cg2' as dummy atoms.

 Antanas Vaitkus,
 2017-02-19

The following automatic conversions were performed:
'_symmetry_cell_setting' value 'Trigonal' changed to 'trigonal' according
to '/home/saulius/struct/CIF-dictionaries/cif_core.dic' dictionary named
'cif_core.dic' version 2.4.1 from 2010-06-29.

Automatic conversion script
Id: cif_fix_enum 1527 2010-12-29 10:47:43Z saulius 

The following automatic conversions were performed:

'_symmetry_cell_setting' value 'Trigonal' changed to 'trigonal'
according to /home/saulius/struct/CIF-dictionaries/cif_core.dic
dictionary named 'cif_core.dic' version 2.4.1 from 2010-06-29.

Automatic conversion script
Id: cif_fix_values 1715 2011-07-08 13:25:40Z adriana 
;
_cod_original_cell_volume 6020.3(12)
_cod_original_sg_symbol_H-M 'R -3'
_cod_database_code 2013971

loop_
_symmetry_equiv_pos_as_xyz
'x, y, z'
'-y, x-y, z'
'-x+y, -x, z'
'x+2/3, y+1/3, z+1/3'
'-y+2/3, x-y+1/3, z+1/3'
'-x+y+2/3, -x+1/3, z+1/3'
'x+1/3, y+2/3, z+2/3'
'-y+1/3, x-y+2/3, z+2/3'
'-x+y+1/3, -x+2/3, z+2/3'
'-x, -y, -z'
'y, -x+y, -z'
'x-y, x, -z'
'-x+2/3, -y+1/3, -z+1/3'
'y+2/3, -x+y+1/3, -z+1/3'
'x-y+2/3, x+1/3, -z+1/3'
'-x+1/3, -y+2/3, -z+2/3'
'y+1/3, -x+y+2/3, -z+2/3'
'x-y+1/3, x+2/3, -z+2/3'

loop_
_atom_site_label
_atom_site_fract_x
_atom_site_fract_y
_atom_site_fract_z
_atom_site_U_iso_or_equiv
_atom_site_adp_type
_atom_site_calc_flag
_atom_site_refinement_flags
_atom_site_occupancy
_atom_site_disorder_assembly
_atom_site_disorder_group
_atom_site_type_symbol
Fe1 0.3333 0.1667 0.1667 0.03438(18) Uani d S 1 . . Fe
N1 0.30355(11) 0.06967(10) 0.17187(17) 0.0401(5) Uani d . 1 . . N
N2 0.24385(12) 0.02658(11) 0.21572(18) 0.0456(6) Uani d . 1 . . N
N3 0.24097(11) 0.14203(11) 0.12715(16) 0.0385(5) Uani d . 1 . . N
N4 0.18712(11) 0.09164(11) 0.17580(17) 0.0417(5) Uani d . 1 . . N
N5 0.30681(12) 0.16151(11) 0.30428(16) 0.0401(5) Uani d . 1 . . N
N6 0.24618(11) 0.10961(11) 0.33499(17) 0.0415(5) Uani d . 1 . . N
C1 0.33152(16) 0.03381(15) 0.1414(2) 0.0490(7) Uani d . 1 . . C
H1 0.3728 0.0514 0.1081 0.059 Uiso calc R 1 . . H
C2 0.28999(15) -0.03374(15) 0.1665(3) 0.0568(8) Uani d . 1 . . C
H2 0.2975 -0.0698 0.1539 0.068 Uiso calc R 1 . . H
C3 0.23555(15) -0.03615(14) 0.2136(3) 0.0538(8) Uani d . 1 . . C
H3 0.1987 -0.0750 0.2400 0.065 Uiso calc R 1 . . H
C4 0.21606(16) 0.16781(15) 0.0611(2) 0.0485(7) Uani d . 1 . . C
H4 0.2422 0.2034 0.0179 0.058 Uiso calc R 1 . . H
C5 0.14615(16) 0.13392(18) 0.0665(3) 0.0588(8) Uani d . 1 . . C
H5 0.1163 0.1412 0.0283 0.071 Uiso calc R 1 . . H
C6 0.12995(15) 0.08688(17) 0.1409(2) 0.0516(8) Uani d . 1 . . C
H6 0.0862 0.0567 0.1631 0.062 Uiso calc R 1 . . H
C7 0.33558(16) 0.20125(16) 0.3823(2) 0.0476(7) Uani d . 1 . . C
H7 0.3780 0.2407 0.3824 0.057 Uiso calc R 1 . . H
C8 0.29368(18) 0.17556(18) 0.4624(2) 0.0582(8) Uani d . 1 . . C
H8 0.3017 0.1938 0.5258 0.070 Uiso calc R 1 . . H
C9 0.23720(18) 0.11723(17) 0.4303(2) 0.0535(8) Uani d . 1 . . C
H9 0.1995 0.0883 0.4683 0.064 Uiso calc R 1 . . H
B1 0.20031(17) 0.05481(17) 0.2592(3) 0.0488(8) Uani d . 1 . . B
H11 0.1581 0.0191 0.2890 0.059 Uiso calc R 1 . . H
Fe2 0.0000 0.0000 0.5000 0.0367(2) Uani d S 1 . . Fe
S1 0.15096(4) 0.20524(4) 0.32058(6) 0.0528(2) Uani d . 1 . . S
N7 0.06325(12) 0.08236(12) 0.41285(19) 0.0458(6) Uani d . 1 . . N
C10 0.09926(14) 0.13332(14) 0.37313(18) 0.0375(6) Uani d . 1 . . C
Cg1 0.10449 0.14031 0.36885 0.01 Uiso dum . . . . .
Cg2 0.18405 0.12446 0.11429 0.01 Uiso dum . . . . .

loop_
_atom_site_aniso_label
_atom_site_aniso_U_11
_atom_site_aniso_U_22
_atom_site_aniso_U_33
_atom_site_aniso_U_12
_atom_site_aniso_U_13
_atom_site_aniso_U_23
Fe1 0.0329(3) 0.0295(3) 0.0415(3) 0.0162(2) 0.0096(2) 0.0071(2)
N1 0.0397(12) 0.0285(11) 0.0547(13) 0.0191(10) 0.0120(10) 0.0066(10)
N2 0.0459(14) 0.0354(12) 0.0536(14) 0.0189(11) 0.0204(11) 0.0164(10)
N3 0.0360(12) 0.0388(12) 0.0459(12) 0.0226(10) 0.0057(10) 0.0066(10)
N4 0.0370(12) 0.0411(13) 0.0454(13) 0.0184(11) 0.0053(10) -0.0003(10)
N5 0.0489(13) 0.0364(12) 0.0376(11) 0.0233(11) 0.0095(10) 0.0058(9)
N6 0.0405(12) 0.0370(12) 0.0472(13) 0.0194(10) 0.0157(10) 0.0099(10)
C1 0.0502(17) 0.0454(16) 0.0563(18) 0.0275(14) 0.0074(14) 0.0012(13)
C2 0.0459(17) 0.0296(15) 0.097(3) 0.0203(13) -0.0038(16) -0.0049(15)
C3 0.0429(17) 0.0269(14) 0.086(2) 0.0132(13) 0.0154(15) 0.0089(14)
C4 0.0609(19) 0.0472(17) 0.0462(17) 0.0337(15) -0.0051(14) -0.0074(13)
C5 0.0530(18) 0.071(2) 0.065(2) 0.0401(17) -0.0210(16) -0.0176(17)
C6 0.0339(15) 0.0568(18) 0.0650(19) 0.0234(14) -0.0088(14) -0.0267(16)
C7 0.0491(17) 0.0465(16) 0.0461(17) 0.0232(14) -0.0019(13) -0.0039(12)
C8 0.077(2) 0.070(2) 0.0383(16) 0.045(2) 0.0036(15) -0.0016(15)
C9 0.067(2) 0.067(2) 0.0405(15) 0.0436(18) 0.0236(14) 0.0229(14)
B1 0.0390(17) 0.0428(18) 0.060(2) 0.0171(15) 0.0114(16) 0.0031(16)
Fe2 0.0341(3) 0.0341(3) 0.0417(5) 0.01706(16) 0.000 0.000
S1 0.0521(5) 0.0430(4) 0.0596(5) 0.0210(4) 0.0159(4) 0.0074(3)
N7 0.0428(13) 0.0414(13) 0.0520(14) 0.0202(12) 0.0052(11) 0.0117(12)
C10 0.0394(14) 0.0486(17) 0.0360(14) 0.0307(13) -0.0036(11) -0.0037(12)

loop_
_atom_type_symbol
_atom_type_description
_atom_type_scat_dispersion_real
_atom_type_scat_dispersion_imag
_atom_type_scat_source
C C 0.0033 0.0016 'International Tables Vol C Tables 4.2.6.8 and 6.1.1.4'
H H 0.0000 0.0000 'International Tables Vol C Tables 4.2.6.8 and 6.1.1.4'
B B 0.0013 0.0007 'International Tables Vol C Tables 4.2.6.8 and 6.1.1.4'
N N 0.0061 0.0033 'International Tables Vol C Tables 4.2.6.8 and 6.1.1.4'
S S 0.1246 0.1234 'International Tables Vol C Tables 4.2.6.8 and 6.1.1.4'
Fe Fe 0.3463 0.8444 'International Tables Vol C Tables 4.2.6.8 and 6.1.1.4'

loop_
_geom_angle_atom_site_label_1
_geom_angle_atom_site_label_2
_geom_angle_atom_site_label_3
_geom_angle_site_symmetry_1
_geom_angle_site_symmetry_3
_geom_angle
N5 Fe1 N5 13 . 180.0
N5 Fe1 N3 13 13 89.39(10)
N5 Fe1 N3 . 13 90.61(10)
N5 Fe1 N1 13 . 91.41(9)
N5 Fe1 N1 . . 88.59(9)
N3 Fe1 N1 13 . 91.71(9)
N5 Fe1 N3 13 . 90.61(10)
N5 Fe1 N3 . . 89.39(10)
N3 Fe1 N3 13 . 180.0
N1 Fe1 N3 . . 88.30(9)
N5 Fe1 N1 13 13 88.59(9)
N5 Fe1 N1 . 13 91.41(9)
N3 Fe1 N1 13 13 88.30(9)
N1 Fe1 N1 . 13 180.0
N3 Fe1 N1 . 13 91.70(9)
C1 N1 N2 . . 107.9(2)
C1 N1 Fe1 . . 132.78(19)
N2 N1 Fe1 . . 119.25(16)
C3 N2 N1 . . 108.5(2)
C3 N2 B1 . . 132.2(2)
N1 N2 B1 . . 119.2(2)
C4 N3 N4 . . 107.1(2)
C4 N3 Fe1 . . 133.2(2)
N4 N3 Fe1 . . 119.61(17)
C6 N4 N3 . . 109.1(2)
C6 N4 B1 . . 132.0(3)
N3 N4 B1 . . 118.8(2)
C7 N5 N6 . . 106.7(2)
C7 N5 Fe1 . . 133.5(2)
N6 N5 Fe1 . . 119.75(18)
C9 N6 N5 . . 109.8(2)
C9 N6 B1 . . 131.5(3)
N5 N6 B1 . . 118.6(2)
N1 C1 C2 . . 109.6(3)
N1 C1 H1 . . 125.2
C2 C1 H1 . . 125.2
C3 C2 C1 . . 105.1(3)
C3 C2 H2 . . 127.5
C1 C2 H2 . . 127.5
N2 C3 C2 . . 108.9(3)
N2 C3 H3 . . 125.6
C2 C3 H3 . . 125.6
N3 C4 C5 . . 110.0(3)
N3 C4 H4 . . 125.0
C5 C4 H4 . . 125.0
C4 C5 C6 . . 105.0(3)
C4 C5 H5 . . 127.5
C6 C5 H5 . . 127.5
N4 C6 C5 . . 108.9(3)
N4 C6 H6 . . 125.5
C5 C6 H6 . . 125.5
N5 C7 C8 . . 109.9(3)
N5 C7 H7 . . 125.1
C8 C7 H7 . . 125.1
C7 C8 C9 . . 106.0(3)
C7 C8 H8 . . 127.0
C9 C8 H8 . . 127.0
N6 C9 C8 . . 107.6(3)
N6 C9 H9 . . 126.2
C8 C9 H9 . . 126.2
N4 B1 N2 . . 106.8(2)
N4 B1 N6 . . 106.8(2)
N2 B1 N6 . . 105.9(2)
N4 B1 H11 . . 112.3
N2 B1 H11 . . 112.3
N6 B1 H11 . . 112.3
N7 Fe2 N7 3 11_556 89.39(10)
N7 Fe2 N7 3 2 90.61(10)
N7 Fe2 N7 11_556 2 180.0
N7 Fe2 N7 3 10_556 89.39(10)
N7 Fe2 N7 11_556 10_556 90.61(10)
N7 Fe2 N7 2 10_556 89.39(10)
N7 Fe2 N7 3 . 90.61(10)
N7 Fe2 N7 11_556 . 89.39(10)
N7 Fe2 N7 2 . 90.61(10)
N7 Fe2 N7 10_556 . 180.0
N7 Fe2 N7 3 12_556 180.0
N7 Fe2 N7 11_556 12_556 90.61(10)
N7 Fe2 N7 2 12_556 89.39(10)
N7 Fe2 N7 10_556 12_556 90.61(10)
N7 Fe2 N7 . 12_556 89.39(10)
C10 N7 Fe2 . . 172.1(2)
N7 C10 S1 . . 178.3(3)

loop_
_geom_bond_atom_site_label_1
_geom_bond_atom_site_label_2
_geom_bond_site_symmetry_2
_geom_bond_distance
_geom_bond_publ_flag
Fe1 N5 13 1.941(2) ?
Fe1 N5 . 1.941(2) ?
Fe1 N3 13 1.953(2) ?
Fe1 N1 . 1.953(2) ?
Fe1 N3 . 1.953(2) ?
Fe1 N1 13 1.953(2) ?
N1 C1 . 1.322(4) ?
N1 N2 . 1.348(3) ?
N2 C3 . 1.339(4) ?
N2 B1 . 1.537(4) ?
N3 C4 . 1.337(4) ?
N3 N4 . 1.354(3) ?
N4 C6 . 1.333(3) ?
N4 B1 . 1.520(4) ?
N5 C7 . 1.328(4) ?
N5 N6 . 1.353(3) ?
N6 C9 . 1.329(4) ?
N6 B1 . 1.543(4) ?
C1 C2 . 1.380(4) ?
C1 H1 . 0.9300 ?
C2 C3 . 1.366(4) ?
C2 H2 . 0.9300 ?
C3 H3 . 0.9300 ?
C4 C5 . 1.375(4) ?
C4 H4 . 0.9300 ?
C5 C6 . 1.375(5) ?
C5 H5 . 0.9300 ?
C6 H6 . 0.9300 ?
C7 C8 . 1.364(4) ?
C7 H7 . 0.9300 ?
C8 C9 . 1.373(5) ?
C8 H8 . 0.9300 ?
C9 H9 . 0.9300 ?
B1 H11 . 0.9800 ?
Fe2 N7 3 2.063(2) ?
Fe2 N7 11_556 2.063(2) ?
Fe2 N7 2 2.063(2) ?
Fe2 N7 10_556 2.063(2) ?
Fe2 N7 . 2.063(2) ?
Fe2 N7 12_556 2.063(2) ?
S1 C10 . 1.621(3) ?
N7 C10 . 1.161(4) ?

loop_
_geom_hbond_atom_site_label_D
_geom_hbond_atom_site_label_H
_geom_hbond_atom_site_label_A
_geom_hbond_site_symmetry_A
_geom_hbond_distance_DH
_geom_hbond_distance_HA
_geom_hbond_distance_DA
_geom_hbond_angle_DHA
_geom_hbond_publ_flag
C9 H9 Cg1 11_556 0.93 2.54 3.399 153 y
C5 H5 Cg2 12 0.93 2.75 3.654 164 y

loop_
_geom_torsion_atom_site_label_1
_geom_torsion_atom_site_label_2
_geom_torsion_atom_site_label_3
_geom_torsion_atom_site_label_4
_geom_torsion_site_symmetry_1
_geom_torsion
N5 Fe1 N1 C1 13 46.2(3)
N5 Fe1 N1 C1 . -133.8(3)
N3 Fe1 N1 C1 13 -43.2(3)
N3 Fe1 N1 C1 . 136.8(3)
N5 Fe1 N1 N2 13 -135.5(2)
N5 Fe1 N1 N2 . 44.5(2)
N3 Fe1 N1 N2 13 135.1(2)
N3 Fe1 N1 N2 . -44.9(2)
C1 N1 N2 C3 . 1.0(3)
Fe1 N1 N2 C3 . -177.7(2)
C1 N1 N2 B1 . 179.5(3)
Fe1 N1 N2 B1 . 0.8(3)
N5 Fe1 N3 C4 13 -48.0(3)
N5 Fe1 N3 C4 . 132.0(3)
N1 Fe1 N3 C4 . -139.4(3)
N1 Fe1 N3 C4 13 40.6(3)
N5 Fe1 N3 N4 13 136.69(19)
N5 Fe1 N3 N4 . -43.31(19)
N1 Fe1 N3 N4 . 45.30(19)
N1 Fe1 N3 N4 13 -134.70(19)
C4 N3 N4 C6 . -0.6(3)
Fe1 N3 N4 C6 . 175.87(17)
C4 N3 N4 B1 . -177.3(2)
Fe1 N3 N4 B1 . -0.9(3)
N3 Fe1 N5 C7 13 45.1(3)
N1 Fe1 N5 C7 . 136.8(3)
N3 Fe1 N5 C7 . -134.9(3)
N1 Fe1 N5 C7 13 -43.2(3)
N3 Fe1 N5 N6 13 -137.26(19)
N1 Fe1 N5 N6 . -45.57(19)
N3 Fe1 N5 N6 . 42.74(19)
N1 Fe1 N5 N6 13 134.43(19)
C7 N5 N6 C9 . 0.5(3)
Fe1 N5 N6 C9 . -177.73(19)
C7 N5 N6 B1 . 179.5(2)
Fe1 N5 N6 B1 . 1.3(3)
N2 N1 C1 C2 . -0.7(3)
Fe1 N1 C1 C2 . 177.8(2)
N1 C1 C2 C3 . 0.1(4)
N1 N2 C3 C2 . -1.0(4)
B1 N2 C3 C2 . -179.2(3)
C1 C2 C3 N2 . 0.6(4)
N4 N3 C4 C5 . -0.4(3)
Fe1 N3 C4 C5 . -176.1(2)
N3 C4 C5 C6 . 1.1(3)
N3 N4 C6 C5 . 1.3(3)
B1 N4 C6 C5 . 177.5(3)
C4 C5 C6 N4 . -1.4(3)
N6 N5 C7 C8 . -0.5(3)
Fe1 N5 C7 C8 . 177.3(2)
N5 C7 C8 C9 . 0.4(4)
N5 N6 C9 C8 . -0.2(3)
B1 N6 C9 C8 . -179.1(3)
C7 C8 C9 N6 . -0.1(4)
C6 N4 B1 N2 . 128.1(3)
N3 N4 B1 N2 . -56.0(3)
C6 N4 B1 N6 . -118.9(3)
N3 N4 B1 N6 . 57.0(3)
C3 N2 B1 N4 . -125.6(3)
N1 N2 B1 N4 . 56.3(3)
C3 N2 B1 N6 . 120.8(3)
N1 N2 B1 N6 . -57.2(3)
C9 N6 B1 N4 . 121.2(3)
N5 N6 B1 N4 . -57.5(3)
C9 N6 B1 N2 . -125.2(3)
N5 N6 B1 N2 . 56.0(3)
